data_1548904
loop_
_publ_author_name
'Zhang, Li'
'Jiao, Lei'

_publ_section_title
;
 Super electron donors derived from diboron.
;
_journal_issue 10
_journal_name_full 'Chemical science'
_journal_page_first 2711
_journal_page_last 2722
_journal_paper_doi 10.1039/c8sc00008e
_journal_volume 9
_journal_year 2018
_chemical_formula_moiety '0.5(C46 H48 B4 N2 Na2 O8), C4 O'
_chemical_formula_sum 'C27 H32 B2 N Na O5'
_chemical_formula_weight 495.14
_chemical_properties_physical Air-sensitive,Moisture-sensitive
_space_group_crystal_system orthorhombic
_space_group_IT_number 57
_space_group_name_Hall '-P 2c 2b'
_space_group_name_H-M_alt 'P b c m'
_symmetry_space_group_name_Hall '-P 2c 2b'
_symmetry_space_group_name_H-M 'P b c m'
_atom_sites_solution_hydrogens geom
_atom_sites_solution_primary direct
_audit_block_doi 10.5517/ccdc.csd.cc1pzhnt
_audit_creation_date 2017-07-10
_audit_creation_method
;
Olex2 1.2
(compiled 2017.03.28 svn.r3405 for OlexSys, GUI svn.r5335)
;
_audit_update_record
;
2017-10-06 deposited with the CCDC.
2018-01-29 downloaded from the CCDC.
;
_cell_angle_alpha 90
_cell_angle_beta 90
_cell_angle_gamma 90
_cell_formula_units_Z 4
_cell_length_a 14.245(2)
_cell_length_b 17.905(2)
_cell_length_c 11.3809(9)
_cell_measurement_reflns_used 1711
_cell_measurement_temperature 173.00(10)
_cell_measurement_theta_max 60.3680
_cell_measurement_theta_min 3.9660
_cell_volume 2902.8(6)
_computing_cell_refinement 'CrysAlisPro 1.171.39.7e (Rigaku OD, 2015)'
_computing_data_collection 'CrysAlisPro 1.171.39.7e (Rigaku OD, 2015)'
_computing_data_reduction 'CrysAlisPro 1.171.39.7e (Rigaku OD, 2015)'
_computing_molecular_graphics 'Olex2 (Dolomanov et al., 2009)'
_computing_publication_material 'Olex2 (Dolomanov et al., 2009)'
_computing_structure_refinement 'XH (Sheldrick, 2008)'
_computing_structure_solution 'SIR2004 (Burla et al., 2007)'
_diffrn_ambient_environment N~2~
_diffrn_ambient_temperature 173.00(10)
_diffrn_detector 'CCD plate'
_diffrn_detector_area_resol_mean 5.2137
_diffrn_detector_type AtlasS2
_diffrn_measured_fraction_theta_full 0.997
_diffrn_measured_fraction_theta_max 0.997
_diffrn_measurement_details
;
List of Runs (angles in degrees, time in seconds):

  # Type    Start    End  Width  t~exp~   \w     \q     \k     \f   Frames
#--------------------------------------------------------------------------
  1  \w   -112.00 -10.00   1.00    7.50    --  -40.01 -57.00  90.00  102
  2  \w      1.00  48.00   1.00    7.50    --   40.01 -99.00  30.00   47
  3  \w     44.00  71.00   1.00    7.50    --   40.01 -99.00 -90.00   27
  4  \w      9.00  38.00   1.00   30.00    --   89.16 -95.00  60.00   29
  5  \w     65.00  90.00   1.00   30.00    --   89.16  45.00 -60.00   25
  6  \w    101.00 154.00   1.00   30.00    --   89.16  45.00 -60.00   53
  7  \w    100.00 158.00   1.00   30.00    --   89.16 125.00-120.00   58
  8  \w     67.00 119.00   1.00   30.00    --   89.16-125.00-150.00   52
  9  \w     66.00 156.00   1.00   30.00    --   89.16  45.00   0.00   90
 10  \w     10.00 119.00   1.00   30.00    --   89.16 -77.00-150.00  109
;
_diffrn_measurement_device 'four-circle diffractometer'
_diffrn_measurement_device_type 'SuperNova, Dual, Cu at home/near, AtlasS2'
_diffrn_measurement_method '\w scans'
_diffrn_orient_matrix_type 'CrysAlisPro convention (1999,Acta A55,543-557)'
_diffrn_orient_matrix_UB_11 -0.0763500000
_diffrn_orient_matrix_UB_12 -0.0608844000
_diffrn_orient_matrix_UB_13 -0.0055280000
_diffrn_orient_matrix_UB_21 -0.0765544000
_diffrn_orient_matrix_UB_22 0.0605119000
_diffrn_orient_matrix_UB_23 0.0052128000
_diffrn_orient_matrix_UB_31 -0.0000009000
_diffrn_orient_matrix_UB_32 0.0045691000
_diffrn_orient_matrix_UB_33 -0.1353114000
_diffrn_radiation_monochromator mirror
_diffrn_radiation_probe x-ray
_diffrn_radiation_type CuK\a
_diffrn_radiation_wavelength 1.54184
_diffrn_reflns_av_R_equivalents 0.0556
_diffrn_reflns_av_unetI/netI 0.0346
_diffrn_reflns_Laue_measured_fraction_full 0.997
_diffrn_reflns_Laue_measured_fraction_max 0.997
_diffrn_reflns_limit_h_max 15
_diffrn_reflns_limit_h_min -16
_diffrn_reflns_limit_k_max 20
_diffrn_reflns_limit_k_min -15
_diffrn_reflns_limit_l_max 10
_diffrn_reflns_limit_l_min -12
_diffrn_reflns_number 8843
_diffrn_reflns_point_group_measured_fraction_full 0.997
_diffrn_reflns_point_group_measured_fraction_max 0.997
_diffrn_reflns_theta_full 61.167
_diffrn_reflns_theta_max 61.167
_diffrn_reflns_theta_min 3.965
_diffrn_source 'micro-focus sealed X-ray tube'
_diffrn_source_type 'SuperNova (Cu) X-ray Source'
_exptl_absorpt_coefficient_mu 0.739
_exptl_absorpt_correction_T_max 1.00000
_exptl_absorpt_correction_T_min 0.50644
_exptl_absorpt_correction_type multi-scan
_exptl_absorpt_process_details
;
CrysAlisPro 1.171.39.7e (Rigaku Oxford Diffraction, 2015)
Empirical absorption correction using spherical harmonics,
 implemented in SCALE3 ABSPACK scaling algorithm.
;
_exptl_crystal_colour violet
_exptl_crystal_colour_primary violet
_exptl_crystal_density_diffrn 1.133
_exptl_crystal_description plate
_exptl_crystal_F_000 1048
_exptl_crystal_size_max 0.35
_exptl_crystal_size_mid 0.1
_exptl_crystal_size_min 0.02
_refine_diff_density_max 0.329
_refine_diff_density_min -0.222
_refine_diff_density_rms 0.065
_refine_ls_extinction_method none
_refine_ls_goodness_of_fit_ref 1.051
_refine_ls_hydrogen_treatment constr
_refine_ls_matrix_type full
_refine_ls_number_parameters 214
_refine_ls_number_reflns 2355
_refine_ls_number_restraints 0
_refine_ls_restrained_S_all 1.051
_refine_ls_R_factor_all 0.1286
_refine_ls_R_factor_gt 0.0895
_refine_ls_shift/su_max 0.157
_refine_ls_shift/su_mean 0.007
_refine_ls_structure_factor_coef Fsqd
_refine_ls_weighting_details 'w=1/[\s^2^(Fo^2^)+(0.1622P)^2^+1.1767P] where P=(Fo^2^+2Fc^2^)/3'
_refine_ls_weighting_scheme calc
_refine_ls_wR_factor_gt 0.2458
_refine_ls_wR_factor_ref 0.2854
_reflns_Friedel_coverage 0.000
_reflns_number_gt 1464
_reflns_number_total 2355
_reflns_threshold_expression 'I > 2\s(I)'
_cod_data_source_file c8sc00008e2.cif
_cod_data_source_block global
_cod_depositor_comments 'Adding full bibliography for 1548904--1548905.cif.'
_cod_original_cell_volume 2902.9(6)
_cod_database_code 1548904
_shelx_shelxl_version_number 2014/7
_chemical_oxdiff_formula 'C11 H10 N O'
_shelx_space_group_comment
;
The symmetry employed for this shelxl refinement is uniquely defined
by the following loop, which should always be used as a source of
symmetry information in preference to the above space-group names.
They are only intended as comments.
;
_reflns_odcompleteness_completeness 99.57
_reflns_odcompleteness_iscentric 1
_reflns_odcompleteness_theta 61.08
_olex2_refinement_description
;
;
_olex2_submission_special_instructions 'No special instructions were received'
_oxdiff_exptl_absorpt_empirical_details
;
Empirical correction (ABSPACK) includes:
- Absorption correction using spherical harmonics
- Frame scaling
;
_oxdiff_exptl_absorpt_empirical_full_max 1.662
_oxdiff_exptl_absorpt_empirical_full_min 0.610

loop_
_space_group_symop_operation_xyz
'x, y, z'
'-x, -y, z+1/2'
'-x, y+1/2, -z+1/2'
'x, -y+1/2, -z'
'-x, -y, -z'
'x, y, -z-1/2'
'x, -y-1/2, z-1/2'
'-x, y-1/2, z'

loop_
_atom_site_label
_atom_site_type_symbol
_atom_site_fract_x
_atom_site_fract_y
_atom_site_fract_z
_atom_site_U_iso_or_equiv
_atom_site_adp_type
_atom_site_occupancy
_atom_site_site_symmetry_order
_atom_site_calc_flag
_atom_site_refinement_flags_posn
_atom_site_refinement_flags_adp
_atom_site_refinement_flags_occupancy
_atom_site_disorder_assembly
_atom_site_disorder_group
Na01 Na 0.64497(16) 0.7500 0.5000 0.0723(7) Uani 1 2 d S T P . .
O02 O 0.5627(2) 0.80498(14) 0.3533(2) 0.0686(8) Uani 1 1 d . . . . .
O003 O 0.7059(2) 0.67408(17) 0.3503(2) 0.0784(9) Uani 1 1 d . . . . .
N004 N 0.4670(3) 0.7091(3) 0.2500 0.0696(13) Uani 1 2 d S T P . .
C005 C 0.2125(5) 0.5786(4) 0.2500 0.0797(17) Uani 1 2 d S T P . .
C006 C 0.2986(5) 0.6206(4) 0.2500 0.0778(17) Uani 1 2 d S T P . .
C007 C 0.4251(4) 0.6846(3) 0.1484(4) 0.0856(14) Uani 1 1 d . . . . .
H007 H 0.4529 0.6972 0.0771 0.103 Uiso 1 1 calc R . . . .
C008 C 0.3458(4) 0.6432(3) 0.1462(4) 0.0875(14) Uani 1 1 d . . . . .
H008 H 0.3212 0.6291 0.0738 0.105 Uiso 1 1 calc R . . . .
C009 C 0.7872(4) 0.6297(3) 0.3170(4) 0.0963(16) Uani 1 1 d . . . . .
B00A B 0.5611(5) 0.7548(4) 0.2500 0.0680(17) Uani 1 2 d S T P . .
B00C B 0.6577(5) 0.6972(4) 0.2500 0.0683(17) Uani 1 2 d S T P . .
C00D C 0.1669(4) 0.5550(3) 0.1464(5) 0.1006(16) Uani 1 1 d . . . . .
H00D H 0.1917 0.5696 0.0744 0.121 Uiso 1 1 calc R . . . .
C00E C 0.0479(6) 0.4892(5) 0.2500 0.117(3) Uani 1 2 d S T P . .
H00E H -0.0056 0.4594 0.2500 0.140 Uiso 1 2 calc RS T P . .
C00F C 0.0882(4) 0.5116(4) 0.1467(6) 0.115(2) Uani 1 1 d . . . . .
H00F H 0.0615 0.4971 0.0757 0.138 Uiso 1 1 calc R . . . .
C00I C 0.8071(15) 0.5682(11) 0.3830(11) 0.138(7) Uani 0.5 1 d . . . A 1
H00A H 0.7620 0.5298 0.3667 0.208 Uiso 0.5 1 calc GR . . A 1
H00B H 0.8046 0.5811 0.4648 0.208 Uiso 0.5 1 calc GR . . A 1
H00C H 0.8689 0.5505 0.3639 0.208 Uiso 0.5 1 calc GR . . A 1
C00J C 0.6907(7) 0.8879(6) 0.3002(7) 0.090(3) Uani 0.5 1 d . . . B 1
H00J H 0.7385 0.8909 0.3556 0.108 Uiso 0.5 1 calc R . . B 1
C00K C 0.4352(8) 0.8888(7) 0.3223(10) 0.111(4) Uani 0.5 1 d . . . B 2
H00G H 0.4039 0.8461 0.3572 0.133 Uiso 0.5 1 calc R . . B 2
H00H H 0.4140 0.9353 0.3572 0.133 Uiso 0.5 1 calc R . . B 2
C00L C 0.8648(9) 0.6967(10) 0.3372(13) 0.129(5) Uani 0.5 1 d . . . A 1
C00M C 1.0946(12) 0.7743(9) 0.327(2) 0.359(19) Uani 1 1 d . . . . .
O00N O 1.1752(14) 0.8664(11) 0.2500 0.403(16) Uani 1 2 d S T P . .
C00O C 1.145(2) 0.8182(12) 0.3491(19) 0.372(15) Uani 1 1 d . . . . .
C1 C 0.5608(6) 0.8798(3) 0.3134(4) 0.124(3) Uani 1 1 d . . . . .
C3 C 0.5366(15) 0.9326(13) 0.3855(16) 0.097(6) Uani 0.5 1 d . . . B 1
C10 C 0.5833(13) 0.9385(12) 0.4068(17) 0.089(5) Uani 0.5 1 d . . . B 2
H10A H 0.6486 0.9356 0.4270 0.134 Uiso 0.5 1 calc GR . . B 2
H10B H 0.5459 0.9294 0.4755 0.134 Uiso 0.5 1 calc GR . . B 2
H10C H 0.5695 0.9873 0.3765 0.134 Uiso 0.5 1 calc GR . . B 2
C0AA C 0.8672(8) 0.6367(9) 0.3996(10) 0.098(3) Uani 0.5 1 d . . . A 2
H0AA H 0.9213 0.6123 0.3669 0.147 Uiso 0.5 1 calc GR . . A 2
H0AB H 0.8512 0.6137 0.4731 0.147 Uiso 0.5 1 calc GR . . A 2
H0AC H 0.8810 0.6886 0.4122 0.147 Uiso 0.5 1 calc GR . . A 2
C2 C 0.7385(12) 0.5456(6) 0.3487(13) 0.111(4) Uani 0.5 1 d . . . A 2
H2A H 0.6838 0.5382 0.3009 0.167 Uiso 0.5 1 calc GR . . A 2
H2B H 0.7210 0.5443 0.4301 0.167 Uiso 0.5 1 calc GR . . A 2
H2C H 0.7832 0.5067 0.3330 0.167 Uiso 0.5 1 calc GR . . A 2

loop_
_atom_site_aniso_label
_atom_site_aniso_U_11
_atom_site_aniso_U_22
_atom_site_aniso_U_33
_atom_site_aniso_U_23
_atom_site_aniso_U_13
_atom_site_aniso_U_12
Na01 0.0878(16) 0.0803(14) 0.0488(11) 0.0089(10) 0.000 0.000
O02 0.087(2) 0.0697(16) 0.0489(14) 0.0017(12) 0.0009(13) 0.0075(14)
O003 0.089(2) 0.0912(19) 0.0547(16) 0.0078(14) 0.0064(14) 0.0279(16)
N004 0.076(3) 0.083(3) 0.049(3) 0.000 0.000 -0.003(3)
C005 0.077(4) 0.078(4) 0.084(4) 0.000 0.000 0.007(3)
C006 0.082(4) 0.082(4) 0.069(4) 0.000 0.000 0.008(3)
C007 0.093(3) 0.110(3) 0.054(2) 0.006(2) 0.001(2) -0.014(3)
C008 0.096(4) 0.107(3) 0.059(3) -0.001(2) -0.006(2) -0.020(3)
C009 0.101(4) 0.125(4) 0.062(3) -0.011(3) -0.011(2) 0.038(3)
B00A 0.092(5) 0.068(4) 0.044(3) 0.000 0.000 0.002(4)
B00C 0.086(5) 0.064(4) 0.054(4) 0.000 0.000 0.001(4)
C00D 0.084(3) 0.116(4) 0.102(4) -0.018(3) 0.003(3) -0.001(3)
C00E 0.071(5) 0.112(6) 0.168(10) 0.000 0.000 0.002(4)
C00F 0.073(3) 0.135(5) 0.138(6) -0.027(4) -0.006(3) -0.005(4)
C00I 0.183(17) 0.171(17) 0.061(7) 0.043(9) 0.034(9) 0.103(15)
C00J 0.096(7) 0.109(7) 0.066(5) 0.007(4) -0.016(4) -0.035(6)
C00K 0.108(8) 0.119(8) 0.105(7) 0.047(7) 0.027(6) 0.052(7)
C00L 0.099(9) 0.180(14) 0.108(9) -0.045(10) -0.008(7) 0.003(9)
C00M 0.264(14) 0.232(14) 0.58(6) -0.056(19) 0.10(2) -0.119(12)
O00N 0.267(17) 0.230(16) 0.71(5) 0.000 0.000 -0.073(14)
C00O 0.49(4) 0.30(2) 0.32(2) 0.115(19) -0.18(2) -0.15(2)
C1 0.245(8) 0.067(3) 0.059(3) -0.002(2) -0.048(4) 0.023(4)
C3 0.164(19) 0.079(8) 0.049(7) -0.014(6) -0.002(10) -0.014(12)
C10 0.127(13) 0.076(7) 0.065(9) -0.024(6) -0.002(9) -0.008(10)
C0AA 0.094(8) 0.132(10) 0.069(6) -0.009(7) -0.020(5) 0.031(8)
C2 0.152(13) 0.064(6) 0.117(11) -0.006(6) 0.002(9) 0.024(8)

loop_
_atom_type_symbol
_atom_type_description
_atom_type_scat_dispersion_real
_atom_type_scat_dispersion_imag
_atom_type_scat_source
C C 0.0181 0.0091 'International Tables Vol C Tables 4.2.6.8 and 6.1.1.4'
H H 0.0000 0.0000 'International Tables Vol C Tables 4.2.6.8 and 6.1.1.4'
B B 0.0090 0.0039 'International Tables Vol C Tables 4.2.6.8 and 6.1.1.4'
N N 0.0311 0.0180 'International Tables Vol C Tables 4.2.6.8 and 6.1.1.4'
Na Na 0.1353 0.1239 'International Tables Vol C Tables 4.2.6.8 and 6.1.1.4'
O O 0.0492 0.0322 'International Tables Vol C Tables 4.2.6.8 and 6.1.1.4'

loop_
_geom_angle_atom_site_label_1
_geom_angle_atom_site_label_2
_geom_angle_atom_site_label_3
_geom_angle
_geom_angle_site_symmetry_1
_geom_angle_site_symmetry_3
O02 Na01 O02 117.69(17) 4_566 .
O02 Na01 O003 118.35(10) . 4_566
O02 Na01 O003 84.72(9) 4_566 4_566
O02 Na01 O003 84.72(9) . .
O02 Na01 O003 118.35(10) 4_566 .
O02 Na01 B00A 119.42(17) 4_566 .
O02 Na01 B00A 26.91(14) 4_566 7_576
O02 Na01 B00A 119.42(17) . 7_576
O02 Na01 B00A 26.91(14) . .
O02 Na01 B00C 126.35(15) 4_566 .
O02 Na01 B00C 57.97(14) . .
O02 Na01 B00C 126.35(15) . 7_576
O02 Na01 B00C 57.97(14) 4_566 7_576
O003 Na01 O003 136.56(18) . 4_566
O003 Na01 B00A 142.79(14) . 7_576
O003 Na01 B00A 59.34(14) . .
O003 Na01 B00A 59.34(14) 4_566 7_576
O003 Na01 B00A 142.79(14) 4_566 .
O003 Na01 B00C 147.99(17) . 7_576
O003 Na01 B00C 147.99(17) 4_566 .
O003 Na01 B00C 26.81(15) 4_566 7_576
O003 Na01 B00C 26.81(15) . .
B00A Na01 B00A 134.5(3) . 7_576
B00C Na01 B00A 32.75(19) 7_576 7_576
B00C Na01 B00A 152.58(19) 7_576 .
B00C Na01 B00A 152.58(19) . 7_576
B00C Na01 B00A 32.75(19) . .
B00C Na01 B00C 173.1(3) 7_576 .
B00A O02 Na01 109.3(3) . .
C1 O02 Na01 131.2(3) . .
C1 O02 B00A 108.6(3) . .
C009 O003 Na01 143.2(3) . .
B00C O003 Na01 103.9(3) . .
B00C O003 C009 110.0(4) . .
C007 N004 C007 114.7(5) . 6_556
C007 N004 B00A 122.5(3) . .
C007 N004 B00A 122.5(3) 6_556 .
C00D C005 C006 123.3(3) 6_556 .
C00D C005 C006 123.3(3) . .
C00D C005 C00D 113.4(7) 6_556 .
C008 C006 C005 123.5(3) 6_556 .
C008 C006 C005 123.5(3) . .
C008 C006 C008 112.9(6) . 6_556
N004 C007 H007 118.2 . .
C008 C007 N004 123.7(4) . .
C008 C007 H007 118.2 . .
C006 C008 H008 118.8 . .
C007 C008 C006 122.4(4) . .
C007 C008 H008 118.8 . .
O003 C009 C009 105.1(2) . 6_556
O003 C009 C00L 95.8(6) . .
O003 C009 C0AA 113.7(6) . .
O003 C009 C2 96.0(6) . .
C009 C009 C00L 98.0(6) 6_556 .
C009 C009 C2 102.3(5) 6_556 .
C00I C009 O003 117.6(7) . .
C00I C009 C009 123.4(7) . 6_556
C00I C009 C00L 111.8(12) . .
C0AA C009 C009 129.3(6) . 6_556
C0AA C009 C2 104.7(9) . .
Na01 B00A Na01 134.3(3) 6_556 .
O02 B00A Na01 138.0(4) 6_556 .
O02 B00A Na01 138.0(4) . 6_556
O02 B00A Na01 43.83(16) . .
O02 B00A Na01 43.82(16) 6_556 6_556
O02 B00A O02 105.2(5) 6_556 .
O02 B00A N004 109.2(4) . .
O02 B00A N004 109.2(4) 6_556 .
O02 B00A B00C 110.6(4) . .
O02 B00A B00C 110.6(4) 6_556 .
N004 B00A Na01 108.41(15) . 6_556
N004 B00A Na01 108.41(15) . .
N004 B00A B00C 111.7(5) . .
B00C B00A Na01 70.95(15) . 6_556
B00C B00A Na01 70.95(15) . .
Na01 B00C Na01 142.6(2) . 6_556
O003 B00C Na01 49.33(16) . .
O003 B00C Na01 153.9(4) . 6_556
O003 B00C Na01 153.9(4) 6_556 .
O003 B00C Na01 49.33(16) 6_556 6_556
O003 B00C O003 109.7(5) 6_556 .
O003 B00C B00A 124.9(3) . .
O003 B00C B00A 124.9(3) 6_556 .
B00A B00C Na01 76.30(15) . .
B00A B00C Na01 76.30(15) . 6_556
C005 C00D H00D 118.4 . .
C00F C00D C005 123.2(6) . .
C00F C00D H00D 118.4 . .
C00F C00E H00E 120.8 6_556 .
C00F C00E H00E 120.8 . .
C00F C00E C00F 118.4(9) . 6_556
C00D C00F C00E 121.0(7) . .
C00D C00F H00F 119.5 . .
C00E C00F H00F 119.5 . .
C009 C00I H00A 109.5 . .
C009 C00I H00B 109.5 . .
C009 C00I H00C 109.5 . .
H00A C00I H00B 109.5 . .
H00A C00I H00C 109.5 . .
H00B C00I H00C 109.5 . .
C00J C00J H00J 132.7 6_556 .
C00J C00J C1 94.6(3) 6_556 .
C1 C00J H00J 132.7 . .
C00K C00K H00G 114.2 6_556 .
C00K C00K H00H 114.2 6_556 .
C00K C00K C1 86.8(4) 6_556 .
H00G C00K H00H 111.3 . .
C1 C00K H00G 114.2 . .
C1 C00K H00H 114.2 . .
C009 C00L C00L 82.0(6) . 6_556
C00O C00M C00M 103(2) . 6_556
C00O O00N C00O 98.8(19) . 6_556
C00M C00O O00N 116(2) . .
O02 C1 C00J 94.6(5) . .
O02 C1 C00K 94.9(6) . .
O02 C1 C1 108.7(2) . 6_556
O02 C1 C10 115.1(9) . .
C1 C1 C00J 85.4(3) 6_556 .
C1 C1 C00K 93.2(4) 6_556 .
C1 C1 C10 134.1(9) 6_556 .
C3 C1 O02 119.4(10) . .
C3 C1 C00J 105.0(10) . .
C3 C1 C1 129.2(9) . 6_556
C10 C1 C00K 96.2(9) . .
C1 C10 H10A 109.5 . .
C1 C10 H10B 109.5 . .
C1 C10 H10C 109.5 . .
H10A C10 H10B 109.5 . .
H10A C10 H10C 109.5 . .
H10B C10 H10C 109.5 . .
C009 C0AA H0AA 109.5 . .
C009 C0AA H0AB 109.5 . .
C009 C0AA H0AC 109.5 . .
H0AA C0AA H0AB 109.5 . .
H0AA C0AA H0AC 109.5 . .
H0AB C0AA H0AC 109.5 . .
C009 C2 H2A 109.5 . .
C009 C2 H2B 109.5 . .
C009 C2 H2C 109.5 . .
H2A C2 H2B 109.5 . .
H2A C2 H2C 109.5 . .
H2B C2 H2C 109.5 . .

loop_
_geom_bond_atom_site_label_1
_geom_bond_atom_site_label_2
_geom_bond_distance
_geom_bond_site_symmetry_2
Na01 O02 2.264(3) 4_566
Na01 O02 2.264(3) .
Na01 O003 2.346(3) .
Na01 O003 2.346(3) 4_566
Na01 B00A 3.087(3) 7_576
Na01 B00A 3.087(3) .
Na01 B00C 3.003(2) .
Na01 B00C 3.003(2) 7_576
O02 B00A 1.480(5) .
O02 C1 1.415(6) .
O003 C009 1.454(6) .
O003 B00C 1.395(5) .
N004 C007 1.373(5) .
N004 C007 1.373(5) 6_556
N004 B00A 1.570(9) .
C005 C006 1.440(9) .
C005 C00D 1.411(6) .
C005 C00D 1.411(6) 6_556
C006 C008 1.418(6) .
C006 C008 1.418(6) 6_556
C007 H007 0.9300 .
C007 C008 1.352(7) .
C008 H008 0.9300 .
C009 C009 1.525(9) 6_556
C009 C00I 1.363(14) .
C009 C00L 1.647(16) .
C009 C0AA 1.483(11) .
C009 C2 1.697(15) .
B00A Na01 3.087(3) 6_556
B00A O02 1.480(5) 6_556
B00A B00C 1.719(10) .
B00C Na01 3.003(2) 6_556
B00C O003 1.395(5) 6_556
C00D H00D 0.9300 .
C00D C00F 1.363(8) .
C00E H00E 0.9300 .
C00E C00F 1.369(8) 6_556
C00E C00F 1.369(8) .
C00F H00F 0.9300 .
C00I H00A 0.9600 .
C00I H00B 0.9600 .
C00I H00C 0.9600 .
C00J C00J 1.144(17) 6_556
C00J H00J 0.9300 .
C00J C1 1.863(13) .
C00K C00K 1.65(2) 6_556
C00K H00G 0.9700 .
C00K H00H 0.9700 .
C00K C1 1.798(13) .
C00L C00L 1.98(3) 6_556
C00M C00M 1.75(5) 6_556
C00M C00O 1.09(2) .
O00N C00O 1.49(2) .
O00N C00O 1.49(2) 6_556
C1 C1 1.444(10) 6_556
C1 C3 1.30(2) .
C1 C10 1.528(17) .
C10 H10A 0.9600 .
C10 H10B 0.9600 .
C10 H10C 0.9600 .
C0AA H0AA 0.9600 .
C0AA H0AB 0.9600 .
C0AA H0AC 0.9600 .
C2 H2A 0.9600 .
C2 H2B 0.9600 .
C2 H2C 0.9600 .
